data_4086651
loop_
_publ_author_name
'Hickey, Anne K.'
'Lee, Wei-Tsung'
'Chen, Chun-Hsing'
'Pink, Maren'
'Smith, Jeremy M.'

_publ_section_title
;
 A Bidentate Carbene Ligand Stabilizes a Low-Coordinate Iron(0) Carbonyl
 Complex
;
_journal_issue 17
_journal_name_full Organometallics
_journal_page_first 3069
_journal_paper_doi 10.1021/acs.organomet.6b00599
_journal_volume 35
_journal_year 2016
_chemical_formula_moiety 'C51 H76 B1 Fe1 K1 N6 O10'
_chemical_formula_sum 'C51 H76 B Fe K N6 O10'
_chemical_formula_weight 1038.95
_space_group_IT_number 14
_symmetry_cell_setting monoclinic
_symmetry_space_group_name_Hall '-P 2yn'
_symmetry_space_group_name_H-M 'P 1 21/n 1'
_atom_sites_solution_hydrogens difmap
_atom_sites_solution_primary other
_audit_creation_date 2016-01-25
_audit_creation_method CRYSTALS_ver_14.61
_cell_angle_alpha 90
_cell_angle_beta 116.9095(18)
_cell_angle_gamma 90
_cell_formula_units_Z 4
_cell_length_a 19.0675(11)
_cell_length_b 15.3850(10)
_cell_length_c 20.8311(13)
_cell_measurement_reflns_used 9951
_cell_measurement_temperature 150
_cell_measurement_theta_max 24
_cell_measurement_theta_min 2
_cell_volume 5449.2(6)
_computing_cell_refinement 'Apex2 (Bruker AXS, 2006)'
_computing_data_collection 'Apex2 (Bruker AXS, 2006)'
_computing_data_reduction 'Apex2 (Bruker AXS, 2006)'
_computing_molecular_graphics 'CAMERON (Watkin et al., 1996)'
_computing_publication_material 'CRYSTALS (Betteridge et al., 2003)'
_computing_structure_refinement 'CRYSTALS (Betteridge et al., 2003)'
_computing_structure_solution 'Superflip (Palatinus & Chapuis, 2007)'
_diffrn_ambient_temperature 150
_diffrn_measured_fraction_theta_full 0.994
_diffrn_measured_fraction_theta_max 0.994
_diffrn_measurement_device Area
_diffrn_measurement_device_type 'Bruker Kappa Apex2'
_diffrn_measurement_method \w
_diffrn_radiation_monochromator graphite
_diffrn_radiation_type 'Mo K\a'
_diffrn_radiation_wavelength 0.71073
_diffrn_reflns_av_R_equivalents 0.067
_diffrn_reflns_limit_h_max 20
_diffrn_reflns_limit_h_min -22
_diffrn_reflns_limit_k_max 18
_diffrn_reflns_limit_k_min 0
_diffrn_reflns_limit_l_max 24
_diffrn_reflns_limit_l_min 0
_diffrn_reflns_number 9643
_diffrn_reflns_theta_full 25.096
_diffrn_reflns_theta_max 25.096
_diffrn_reflns_theta_min 1.719
_diffrn_standards_number 0
_exptl_absorpt_coefficient_mu 0.413
_exptl_absorpt_correction_T_max 0.96
_exptl_absorpt_correction_T_min 0.92
_exptl_absorpt_correction_type multi-scan
_exptl_absorpt_process_details 'SADABS (Siemens, 1996)'
_exptl_crystal_colour yellow
_exptl_crystal_density_diffrn 1.266
_exptl_crystal_density_method 'not measured'
_exptl_crystal_description plate
_exptl_crystal_F_000 2216
_exptl_crystal_size_max 0.200
_exptl_crystal_size_mid 0.200
_exptl_crystal_size_min 0.100
_refine_diff_density_max 1.21
_refine_diff_density_min -0.63
_refine_ls_extinction_method None
_refine_ls_goodness_of_fit_ref 0.9981
_refine_ls_hydrogen_treatment constr
_refine_ls_matrix_type full
_refine_ls_number_parameters 631
_refine_ls_number_reflns 9601
_refine_ls_number_restraints 12
_refine_ls_R_factor_all 0.0708
_refine_ls_R_factor_gt 0.0425
_refine_ls_shift/su_max 0.0003654
_refine_ls_shift/su_mean 0.0000264
_refine_ls_structure_factor_coef Fsqd
_refine_ls_weighting_details
;
 Method= Modified Sheldrick 
 w=1/[\s^2^(F^2^) + ( 0.05P)^2^ + 4.70P] 
 ,where P=(max(Fo^2^,0) + 2Fc^2^)/3 
;
_refine_ls_weighting_scheme calc
_refine_ls_wR_factor_all 0.1158
_refine_ls_wR_factor_gt 0.0968
_refine_ls_wR_factor_ref 0.1158
_reflns_limit_h_max 20
_reflns_limit_h_min -22
_reflns_limit_k_max 18
_reflns_limit_k_min 0
_reflns_limit_l_max 24
_reflns_limit_l_min 0
_reflns_number_gt 6655
_reflns_number_total 9643
_reflns_threshold_expression I>2.0\s(I)
_oxford_diffrn_Wilson_B_factor 0.00
_oxford_diffrn_Wilson_scale 0.00
_oxford_refine_ls_r_factor_ref 0.0708
_oxford_refine_ls_scale 0.056702(8)
_oxford_reflns_number_all 9601
_oxford_reflns_threshold_expression_ref I>-3.0\s(I)
_oxford_structure_analysis_title 'mo_15134_0ma in P2(1)/n'
_cod_data_source_file om6b00599_si_002.cif
_cod_data_source_block 15134
_cod_depositor_comments
;
The following automatic conversions were performed:

'_atom_sites_solution_primary' value 'Other' changed to 'other'
according to
/usr/data/users/saulius/crontab/automatic-downloads/rss-feeds/ACS/lib/dictionaries/cif_core.dic
dictionary named 'cif_core.dic' version 2.4.2 from 2011-04-26.

Automatic conversion script
Id: cif_fix_values 4268 2015-11-12 08:31:59Z antanas 

 Adding full bibliography for 4086647--4086651.cif.
;
_cod_original_cell_volume 5449.2(3)
_cod_original_sg_symbol_H-M 'P 21/n '
_cod_original_formula_sum 'C51 H76 B1 Fe1 K1 N6 O10'
_cod_database_code 4086651

loop_
_symmetry_equiv_pos_as_xyz
x,y,z
-x,-y,-z
x+1/2,-y+1/2,z+1/2
-x+1/2,y+1/2,-z+1/2

loop_
_atom_site_label
_atom_site_type_symbol
_atom_site_fract_x
_atom_site_fract_y
_atom_site_fract_z
_atom_site_U_iso_or_equiv
_atom_site_occupancy
_atom_site_adp_type
_atom_site_refinement_flags_posn
_atom_site_refinement_flags_adp
Fe1 Fe 0.11707(2) -0.32273(2) 0.40210(2) 0.0228 1.0000 Uani . .
K1 K 0.43300(3) 0.30325(4) 0.54333(3) 0.0257 1.0000 Uani . .
O1 O 0.17688(15) -0.33783(18) 0.29636(12) 0.0597 1.0000 Uani . .
O2 O 0.27271(12) -0.36240(14) 0.51700(11) 0.0390 1.0000 Uani . .
O3 O 0.04730(14) -0.49539(14) 0.37941(12) 0.0479 1.0000 Uani . .
O4 O 0.46970(12) 0.14295(13) 0.61792(12) 0.0382 1.0000 Uani . .
O5 O 0.37143(12) 0.14800(13) 0.46734(11) 0.0365 1.0000 Uani . .
O6 O 0.35472(11) 0.37143(13) 0.61946(10) 0.0338 1.0000 Uani . .
O7 O 0.29254(11) 0.40007(13) 0.46971(10) 0.0348 1.0000 Uani . .
O8 O 0.58279(11) 0.38850(13) 0.61718(10) 0.0338 1.0000 Uani . .
O9 O 0.51179(11) 0.36479(12) 0.46807(10) 0.0314 1.0000 Uani . .
O10 O 0.3015(2) 0.1358(2) 0.6771(2) 0.0967 1.0000 Uani . .
N1 N -0.02118(13) -0.22279(15) 0.27430(11) 0.0251 1.0000 Uani . .
N2 N 0.07271(12) -0.14360(14) 0.35338(11) 0.0230 1.0000 Uani . .
N3 N 0.11419(12) -0.26521(14) 0.54673(11) 0.0227 1.0000 Uani . .
N4 N 0.13840(12) -0.16393(14) 0.48646(11) 0.0211 1.0000 Uani . .
N5 N 0.51580(15) 0.30183(17) 0.70504(13) 0.0377 1.0000 Uani . .
N6 N 0.35131(15) 0.30439(16) 0.38207(12) 0.0353 1.0000 Uani . .
C1 C 0.04765(15) -0.22746(18) 0.33804(14) 0.0236 1.0000 Uani . .
C2 C -0.03635(17) -0.13717(19) 0.25115(15) 0.0297 1.0000 Uani . .
C3 C 0.02167(16) -0.08879(18) 0.29991(14) 0.0271 1.0000 Uani . .
C4 C -0.07776(17) -0.2953(2) 0.23767(15) 0.0339 1.0000 Uani . .
C5 C -0.10647(18) -0.3325(2) 0.28916(17) 0.0393 1.0000 Uani . .
C6 C -0.03799(19) -0.3636(2) 0.21194(16) 0.0401 1.0000 Uani . .
C7 C -0.14893(19) -0.2594(2) 0.17158(18) 0.0507 1.0000 Uani . .
C8 C 0.11709(14) -0.24916(17) 0.48278(13) 0.0217 1.0000 Uani . .
C9 C 0.13656(15) -0.19098(18) 0.58929(14) 0.0259 1.0000 Uani . .
C10 C 0.15099(15) -0.12925(18) 0.55175(13) 0.0236 1.0000 Uani . .
C11 C 0.08241(17) -0.34501(18) 0.56621(14) 0.0275 1.0000 Uani . .
C12 C -0.00066(16) -0.36256(19) 0.50663(15) 0.0311 1.0000 Uani . .
C13 C 0.13697(18) -0.42201(19) 0.57670(16) 0.0342 1.0000 Uani . .
C14 C 0.07717(19) -0.3295(2) 0.63634(15) 0.0355 1.0000 Uani . .
C15 C 0.13453(15) -0.00858(17) 0.43571(14) 0.0236 1.0000 Uani . .
C16 C 0.06730(16) 0.02356(18) 0.43885(15) 0.0285 1.0000 Uani . .
C17 C 0.05676(17) 0.1109(2) 0.44738(17) 0.0366 1.0000 Uani . .
C18 C 0.11455(18) 0.17023(19) 0.45375(17) 0.0384 1.0000 Uani . .
C19 C 0.18179(18) 0.1410(2) 0.45229(18) 0.0388 1.0000 Uani . .
C20 C 0.19115(17) 0.05300(18) 0.44308(15) 0.0303 1.0000 Uani . .
C21 C 0.22745(16) -0.13025(16) 0.42231(14) 0.0238 1.0000 Uani . .
C22 C 0.23734(17) -0.11411(19) 0.36106(16) 0.0317 1.0000 Uani . .
C23 C 0.31026(19) -0.1220(2) 0.36139(17) 0.0401 1.0000 Uani . .
C24 C 0.37531(18) -0.14727(19) 0.42242(18) 0.0374 1.0000 Uani . .
C25 C 0.36832(17) -0.16292(19) 0.48459(18) 0.0352 1.0000 Uani . .
C26 C 0.29572(16) -0.15362(17) 0.48409(15) 0.0276 1.0000 Uani . .
C27 C 0.15292(18) -0.3307(2) 0.33884(16) 0.0363 1.0000 Uani . .
C28 C 0.21048(18) -0.34718(18) 0.46941(15) 0.0283 1.0000 Uani . .
C29 C 0.06643(18) -0.4218(2) 0.38874(15) 0.0321 1.0000 Uani . .
C30 C 0.5468(2) 0.2140(2) 0.73024(18) 0.0467 1.0000 Uani . .
C31 C 0.4893(2) 0.1424(2) 0.69295(19) 0.0512 1.0000 Uani . .
C32 C 0.4176(2) 0.0743(2) 0.5795(2) 0.0478 1.0000 Uani . .
C33 C 0.40872(19) 0.07087(19) 0.5046(2) 0.0442 1.0000 Uani . .
C34 C 0.3533(2) 0.1436(2) 0.39334(18) 0.0474 1.0000 Uani . .
C35 C 0.3079(2) 0.2229(2) 0.35527(17) 0.0458 1.0000 Uani . .
C36 C 0.4594(2) 0.3260(3) 0.73200(17) 0.0512 1.0000 Uani . .
C37 C 0.4051(2) 0.3988(2) 0.69084(16) 0.0493 1.0000 Uani . .
C38 C 0.29584(18) 0.4349(2) 0.58233(16) 0.0364 1.0000 Uani . .
C39 C 0.24598(17) 0.4057(2) 0.50690(17) 0.0379 1.0000 Uani . .
C40 C 0.2453(2) 0.3875(3) 0.39447(17) 0.0506 1.0000 Uani . .
C41 C 0.2974(2) 0.3787(2) 0.35820(16) 0.0511 1.0000 Uani . .
C42 C 0.5805(2) 0.3655(2) 0.72964(17) 0.0479 1.0000 Uani . .
C43 C 0.62960(18) 0.3620(2) 0.68966(16) 0.0424 1.0000 Uani . .
C44 C 0.62724(17) 0.38686(19) 0.57754(17) 0.0360 1.0000 Uani . .
C45 C 0.57768(16) 0.42086(19) 0.50363(17) 0.0337 1.0000 Uani . .
C46 C 0.4712(2) 0.3830(2) 0.39264(16) 0.0429 1.0000 Uani . .
C47 C 0.4110(2) 0.3129(2) 0.35587(16) 0.0407 1.0000 Uani . .
C48 C 0.2299(3) 0.1748(4) 0.6546(3) 0.0976 1.0000 Uani . U
C49 C 0.1669(3) 0.1090(3) 0.6480(3) 0.0887 1.0000 Uani . U
C50 C 0.2204(4) 0.0371(4) 0.7018(2) 0.1086 1.0000 Uani . U
C51 C 0.2919(3) 0.0480(3) 0.6924(3) 0.0872 1.0000 Uani . U
B1 B 0.14509(18) -0.1126(2) 0.42424(16) 0.0232 1.0000 Uani . .
H21 H -0.0797 -0.1167 0.2087 0.0357 1.0000 Uiso R .
H31 H 0.0269 -0.0275 0.2981 0.0326 1.0000 Uiso R .
H51 H -0.1424 -0.3785 0.2662 0.0471 1.0000 Uiso R .
H52 H -0.0629 -0.3540 0.3309 0.0471 1.0000 Uiso R .
H53 H -0.1320 -0.2882 0.3025 0.0471 1.0000 Uiso R .
H61 H -0.0738 -0.4096 0.1887 0.0481 1.0000 Uiso R .
H62 H 0.0069 -0.3860 0.2521 0.0481 1.0000 Uiso R .
H63 H -0.0223 -0.3378 0.1791 0.0481 1.0000 Uiso R .
H71 H -0.1849 -0.3052 0.1482 0.0610 1.0000 Uiso R .
H72 H -0.1740 -0.2161 0.1864 0.0610 1.0000 Uiso R .
H73 H -0.1319 -0.2346 0.1392 0.0610 1.0000 Uiso R .
H91 H 0.1408 -0.1852 0.6363 0.0312 1.0000 Uiso R .
H101 H 0.1671 -0.0714 0.5674 0.0284 1.0000 Uiso R .
H121 H -0.0214 -0.4129 0.5184 0.0373 1.0000 Uiso R .
H122 H -0.0334 -0.3141 0.5022 0.0373 1.0000 Uiso R .
H123 H 0.0012 -0.3716 0.4623 0.0373 1.0000 Uiso R .
H131 H 0.1166 -0.4722 0.5890 0.0409 1.0000 Uiso R .
H132 H 0.1877 -0.4093 0.6143 0.0409 1.0000 Uiso R .
H133 H 0.1406 -0.4324 0.5333 0.0409 1.0000 Uiso R .
H141 H 0.0571 -0.3801 0.6484 0.0426 1.0000 Uiso R .
H142 H 0.1281 -0.3169 0.6738 0.0426 1.0000 Uiso R .
H143 H 0.0431 -0.2818 0.6304 0.0426 1.0000 Uiso R .
H161 H 0.0275 -0.0163 0.4349 0.0342 1.0000 Uiso R .
H171 H 0.0103 0.1303 0.4489 0.0439 1.0000 Uiso R .
H181 H 0.1075 0.2305 0.4590 0.0460 1.0000 Uiso R .
H191 H 0.2221 0.1809 0.4577 0.0466 1.0000 Uiso R .
H201 H 0.2379 0.0342 0.4417 0.0364 1.0000 Uiso R .
H221 H 0.1931 -0.0972 0.3179 0.0382 1.0000 Uiso R .
H231 H 0.3150 -0.1098 0.3188 0.0480 1.0000 Uiso R .
H241 H 0.4247 -0.1539 0.4220 0.0450 1.0000 Uiso R .
H251 H 0.4130 -0.1799 0.5274 0.0423 1.0000 Uiso R .
H261 H 0.2921 -0.1635 0.5275 0.0333 1.0000 Uiso R .
H301 H 0.5618 0.2106 0.7803 0.0560 1.0000 Uiso R .
H302 H 0.5918 0.2055 0.7225 0.0560 1.0000 Uiso R .
H311 H 0.5123 0.0881 0.7134 0.0616 1.0000 Uiso R .
H312 H 0.4431 0.1510 0.6986 0.0616 1.0000 Uiso R .
H321 H 0.4384 0.0206 0.6030 0.0575 1.0000 Uiso R .
H322 H 0.3677 0.0842 0.5780 0.0575 1.0000 Uiso R .
H331 H 0.4591 0.0660 0.5061 0.0531 1.0000 Uiso R .
H332 H 0.3776 0.0220 0.4803 0.0531 1.0000 Uiso R .
H341 H 0.4007 0.1407 0.3889 0.0569 1.0000 Uiso R .
H342 H 0.3226 0.0932 0.3724 0.0569 1.0000 Uiso R .
H351 H 0.2614 0.2254 0.3611 0.0549 1.0000 Uiso R .
H352 H 0.2944 0.2177 0.3056 0.0549 1.0000 Uiso R .
H361 H 0.4881 0.3434 0.7808 0.0617 1.0000 Uiso R .
H362 H 0.4284 0.2765 0.7292 0.0617 1.0000 Uiso R .
H371 H 0.3743 0.4152 0.7141 0.0594 1.0000 Uiso R .
H372 H 0.4353 0.4472 0.6894 0.0594 1.0000 Uiso R .
H381 H 0.3202 0.4886 0.5818 0.0439 1.0000 Uiso R .
H382 H 0.2639 0.4423 0.6061 0.0439 1.0000 Uiso R .
H391 H 0.2046 0.4462 0.4832 0.0455 1.0000 Uiso R .
H392 H 0.2244 0.3502 0.5074 0.0455 1.0000 Uiso R .
H401 H 0.2113 0.4359 0.3749 0.0607 1.0000 Uiso R .
H402 H 0.2148 0.3361 0.3868 0.0607 1.0000 Uiso R .
H411 H 0.3279 0.4302 0.3672 0.0616 1.0000 Uiso R .
H412 H 0.2647 0.3729 0.3079 0.0616 1.0000 Uiso R .
H421 H 0.6141 0.3550 0.7792 0.0576 1.0000 Uiso R .
H422 H 0.5585 0.4220 0.7240 0.0576 1.0000 Uiso R .
H431 H 0.6733 0.4001 0.7120 0.0510 1.0000 Uiso R .
H432 H 0.6478 0.3044 0.6905 0.0510 1.0000 Uiso R .
H441 H 0.6727 0.4222 0.6010 0.0432 1.0000 Uiso R .
H442 H 0.6427 0.3289 0.5747 0.0432 1.0000 Uiso R .
H451 H 0.5600 0.4778 0.5065 0.0405 1.0000 Uiso R .
H452 H 0.6076 0.4225 0.4776 0.0405 1.0000 Uiso R .
H461 H 0.5077 0.3843 0.3732 0.0515 1.0000 Uiso R .
H462 H 0.4456 0.4378 0.3852 0.0515 1.0000 Uiso R .
H471 H 0.4378 0.2589 0.3632 0.0490 1.0000 Uiso R .
H472 H 0.3847 0.3256 0.3058 0.0490 1.0000 Uiso R .
H481 H 0.2336 0.2185 0.6882 0.1167 1.0000 Uiso R .
H482 H 0.2152 0.2006 0.6088 0.1167 1.0000 Uiso R .
H491 H 0.1308 0.1331 0.6630 0.1064 1.0000 Uiso R .
H492 H 0.1389 0.0873 0.6004 0.1064 1.0000 Uiso R .
H501 H 0.2299 0.0484 0.7499 0.1296 1.0000 Uiso R .
H502 H 0.1984 -0.0193 0.6881 0.1296 1.0000 Uiso R .
H511 H 0.3363 0.0308 0.7354 0.1046 1.0000 Uiso R .
H512 H 0.2881 0.0124 0.6537 0.1046 1.0000 Uiso R .

loop_
_atom_site_aniso_label
_atom_site_aniso_U_11
_atom_site_aniso_U_22
_atom_site_aniso_U_33
_atom_site_aniso_U_23
_atom_site_aniso_U_13
_atom_site_aniso_U_12
Fe1 0.0280(2) 0.0203(2) 0.0222(2) 0.00001(16) 0.01337(17) 0.00092(17)
K1 0.0294(3) 0.0226(3) 0.0257(3) -0.0008(2) 0.0129(3) 0.0003(3)
O1 0.0601(16) 0.097(2) 0.0387(14) 0.0154(13) 0.0368(13) 0.0256(15)
O2 0.0318(12) 0.0407(13) 0.0410(13) 0.0076(10) 0.0136(11) 0.0123(10)
O3 0.0668(16) 0.0263(13) 0.0541(15) -0.0052(10) 0.0305(13) -0.0139(11)
O4 0.0445(13) 0.0275(11) 0.0501(14) 0.0072(10) 0.0279(11) 0.0003(10)
O5 0.0399(12) 0.0237(11) 0.0509(14) -0.0102(10) 0.0249(11) -0.0038(9)
O6 0.0380(12) 0.0314(12) 0.0323(11) 0.0013(9) 0.0161(10) 0.0105(9)
O7 0.0284(11) 0.0417(13) 0.0281(11) -0.0051(9) 0.0074(9) 0.0038(9)
O8 0.0263(11) 0.0334(12) 0.0338(11) 0.0000(9) 0.0068(9) 0.0031(9)
O9 0.0370(11) 0.0286(11) 0.0314(11) 0.0008(9) 0.0179(9) -0.0046(9)
O10 0.090(2) 0.074(2) 0.114(3) 0.003(2) 0.036(2) 0.0019(19)
N1 0.0235(12) 0.0283(13) 0.0201(12) -0.0027(10) 0.0068(10) -0.0032(10)
N2 0.0236(12) 0.0210(12) 0.0208(12) 0.0028(9) 0.0067(10) 0.0015(10)
N3 0.0247(12) 0.0237(12) 0.0191(11) 0.0022(9) 0.0094(10) 0.0036(10)
N4 0.0210(11) 0.0216(12) 0.0205(12) -0.0026(9) 0.0093(10) -0.0008(9)
N5 0.0457(16) 0.0380(15) 0.0307(14) 0.0058(11) 0.0185(12) 0.0124(13)
N6 0.0422(15) 0.0387(15) 0.0245(13) -0.0078(11) 0.0147(12) -0.0005(12)
C1 0.0221(14) 0.0300(16) 0.0210(14) -0.0014(12) 0.0117(12) -0.0013(12)
C2 0.0290(16) 0.0337(17) 0.0209(14) 0.0055(12) 0.0063(13) 0.0025(13)
C3 0.0277(15) 0.0247(15) 0.0258(15) 0.0062(12) 0.0093(13) 0.0033(12)
C4 0.0292(16) 0.0379(18) 0.0293(16) -0.0086(13) 0.0085(13) -0.0093(13)
C5 0.0363(17) 0.0398(19) 0.0426(19) -0.0125(15) 0.0186(15) -0.0132(15)
C6 0.0466(19) 0.0412(19) 0.0316(17) -0.0166(14) 0.0171(15) -0.0097(15)
C7 0.0372(19) 0.054(2) 0.0391(19) -0.0095(17) -0.0021(15) -0.0107(17)
C8 0.0174(13) 0.0239(15) 0.0221(14) 0.0031(11) 0.0076(11) 0.0029(11)
C9 0.0264(15) 0.0301(16) 0.0187(14) -0.0036(12) 0.0080(12) 0.0030(12)
C10 0.0226(14) 0.0236(15) 0.0220(14) -0.0042(12) 0.0080(12) -0.0006(12)
C11 0.0351(16) 0.0263(16) 0.0261(15) 0.0031(12) 0.0181(13) 0.0017(12)
C12 0.0339(16) 0.0307(16) 0.0333(16) -0.0008(13) 0.0194(14) -0.0038(13)
C13 0.0433(18) 0.0294(17) 0.0333(17) 0.0077(13) 0.0203(15) 0.0049(14)
C14 0.0499(19) 0.0341(17) 0.0286(16) 0.0023(13) 0.0232(15) -0.0032(15)
C15 0.0209(14) 0.0239(15) 0.0238(14) 0.0012(11) 0.0081(12) 0.0002(11)
C16 0.0201(14) 0.0289(16) 0.0337(16) 0.0021(13) 0.0097(13) -0.0004(12)
C17 0.0288(16) 0.0337(18) 0.0479(19) 0.0007(14) 0.0179(15) 0.0089(14)
C18 0.0426(19) 0.0206(15) 0.052(2) -0.0021(14) 0.0219(16) 0.0029(14)
C19 0.0365(18) 0.0253(17) 0.060(2) -0.0073(15) 0.0265(16) -0.0038(14)
C20 0.0267(15) 0.0264(16) 0.0395(17) -0.0031(13) 0.0165(14) 0.0002(12)
C21 0.0277(15) 0.0161(14) 0.0270(15) -0.0048(11) 0.0119(12) -0.0030(11)
C22 0.0293(16) 0.0371(18) 0.0292(16) -0.0065(13) 0.0136(13) -0.0039(13)
C23 0.045(2) 0.044(2) 0.0422(19) -0.0159(15) 0.0300(17) -0.0142(16)
C24 0.0281(16) 0.0305(17) 0.058(2) -0.0182(15) 0.0237(16) -0.0078(13)
C25 0.0222(15) 0.0256(16) 0.051(2) -0.0039(14) 0.0111(14) -0.0004(12)
C26 0.0288(16) 0.0217(15) 0.0329(16) 0.0016(12) 0.0143(13) -0.0004(12)
C27 0.0356(17) 0.0421(19) 0.0318(17) 0.0099(14) 0.0158(15) 0.0121(14)
C28 0.0389(18) 0.0229(15) 0.0314(16) -0.0018(12) 0.0231(15) 0.0020(13)
C29 0.0404(18) 0.0316(18) 0.0284(16) -0.0004(13) 0.0191(14) 0.0010(14)
C30 0.052(2) 0.048(2) 0.0381(19) 0.0160(16) 0.0191(17) 0.0166(17)
C31 0.059(2) 0.044(2) 0.058(2) 0.0241(18) 0.033(2) 0.0141(18)
C32 0.044(2) 0.0263(18) 0.075(3) 0.0095(17) 0.0280(19) -0.0039(15)
C33 0.0374(18) 0.0198(16) 0.076(3) -0.0121(16) 0.0262(18) -0.0051(14)
C34 0.058(2) 0.041(2) 0.055(2) -0.0278(17) 0.0352(19) -0.0204(17)
C35 0.046(2) 0.056(2) 0.0327(18) -0.0205(16) 0.0156(16) -0.0121(17)
C36 0.060(2) 0.070(3) 0.0256(17) 0.0102(16) 0.0209(17) 0.028(2)
C37 0.057(2) 0.059(2) 0.0303(18) -0.0059(16) 0.0186(17) 0.0184(18)
C38 0.0403(18) 0.0332(18) 0.0411(18) 0.0028(14) 0.0232(15) 0.0148(14)
C39 0.0303(16) 0.0375(18) 0.0462(19) -0.0001(15) 0.0177(15) 0.0096(14)
C40 0.0406(19) 0.060(2) 0.0319(18) -0.0081(16) -0.0006(16) 0.0134(17)
C41 0.059(2) 0.059(2) 0.0218(17) 0.0026(15) 0.0064(16) 0.0182(19)
C42 0.053(2) 0.049(2) 0.0265(17) -0.0064(15) 0.0048(16) 0.0088(18)
C43 0.0337(17) 0.0417(19) 0.0341(18) -0.0006(15) -0.0002(15) -0.0015(15)
C44 0.0269(16) 0.0247(16) 0.056(2) -0.0024(14) 0.0185(15) -0.0001(13)
C45 0.0310(16) 0.0264(16) 0.052(2) 0.0029(14) 0.0261(15) -0.0006(13)
C46 0.062(2) 0.042(2) 0.0348(18) 0.0045(15) 0.0303(17) -0.0012(17)
C47 0.056(2) 0.043(2) 0.0276(16) -0.0038(14) 0.0227(16) -0.0015(16)
C48 0.067(3) 0.123(4) 0.101(4) -0.002(3) 0.036(3) 0.026(3)
C49 0.087(3) 0.096(4) 0.083(3) -0.032(3) 0.039(3) 0.005(3)
C50 0.156(5) 0.121(4) 0.043(3) -0.022(3) 0.040(3) -0.049(4)
C51 0.102(4) 0.055(3) 0.090(3) -0.009(2) 0.030(3) -0.014(3)
B1 0.0230(16) 0.0236(17) 0.0214(16) 0.0018(13) 0.0087(13) 0.0005(13)

loop_
_atom_type_symbol
_atom_type_scat_dispersion_real
_atom_type_scat_dispersion_imag
_atom_type_scat_Cromer_Mann_a1
_atom_type_scat_Cromer_Mann_b1
_atom_type_scat_Cromer_Mann_a2
_atom_type_scat_Cromer_Mann_b2
_atom_type_scat_Cromer_Mann_a3
_atom_type_scat_Cromer_Mann_b3
_atom_type_scat_Cromer_Mann_a4
_atom_type_scat_Cromer_Mann_b4
_atom_type_scat_Cromer_Mann_c
_atom_type_scat_source
C 0.0033 0.0016 2.3100 20.8439 1.0200 10.2075 1.5886 0.5687 0.8650 51.6512 0.2156 'International Tables Vol C 4.2.6.8 and 6.1.1.4'
H 0.0000 0.0000 0.4930 10.5109 0.3229 26.1257 0.1402 3.1424 0.0408 57.7998 0.0030 'International Tables Vol C 4.2.6.8 and 6.1.1.4'
B 0.0013 0.0007 2.0545 23.2185 1.3326 1.0210 1.0979 60.3498 0.7068 0.1403 -0.1932 'International Tables Vol C 4.2.6.8 and 6.1.1.4'
N 0.0061 0.0033 12.2126 0.0057 3.1322 9.8933 2.0125 28.9975 1.1663 0.5826 -11.5290 'International Tables Vol C 4.2.6.8 and 6.1.1.4'
O 0.0106 0.0060 3.0485 13.2771 2.2868 5.7011 1.5463 0.3239 0.8670 32.9089 0.2508 'International Tables Vol C 4.2.6.8 and 6.1.1.4'
K 0.2009 0.2494 8.2186 12.7949 7.4398 0.7748 1.0519 213.1870 0.8659 41.6841 1.4228 'International Tables Vol C 4.2.6.8 and 6.1.1.4'
Fe 0.3463 0.8444 11.7695 4.7611 7.3573 0.3072 3.5222 15.3535 2.3045 76.8805 1.0369 'International Tables Vol C 4.2.6.8 and 6.1.1.4'

loop_
_geom_angle_atom_site_label_1
_geom_angle_atom_site_label_2
_geom_angle_atom_site_label_3
_geom_angle
_geom_angle_publ_flag
C1 Fe1 C8 84.07(10) yes
C1 Fe1 C27 85.13(12) yes
C8 Fe1 C27 144.47(13) yes
C1 Fe1 C28 144.67(12) yes
C8 Fe1 C28 80.58(11) yes
C27 Fe1 C28 89.17(13) yes
C1 Fe1 C29 112.06(12) yes
C8 Fe1 C29 114.18(12) yes
C27 Fe1 C29 101.25(14) yes
C28 Fe1 C29 103.25(13) yes
C31 O4 C32 112.4(2) yes
C33 O5 C34 111.6(2) yes
C37 O6 C38 111.0(2) yes
C39 O7 C40 111.6(2) yes
C43 O8 C44 111.0(2) yes
C45 O9 C46 111.4(2) yes
C48 O10 C51 106.6(4) yes
C1 N1 C2 109.9(2) yes
C1 N1 C4 127.0(2) yes
C2 N1 C4 122.8(2) yes
C1 N2 C3 110.1(2) yes
C1 N2 B1 125.0(2) yes
C3 N2 B1 124.7(2) yes
C8 N3 C9 109.5(2) yes
C8 N3 C11 127.1(2) yes
C9 N3 C11 122.9(2) yes
C8 N4 C10 110.0(2) yes
C8 N4 B1 124.7(2) yes
C10 N4 B1 125.2(2) yes
C30 N5 C36 110.0(3) yes
C30 N5 C42 110.3(3) yes
C36 N5 C42 110.0(3) yes
C35 N6 C41 110.4(3) yes
C35 N6 C47 109.4(2) yes
C41 N6 C47 110.2(3) yes
N1 C1 N2 104.8(2) yes
N1 C1 Fe1 136.5(2) yes
N2 C1 Fe1 118.47(18) yes
N1 C2 C3 107.1(2) yes
N1 C2 H21 126.5 no
C3 C2 H21 126.5 no
N2 C3 C2 108.1(2) yes
N2 C3 H31 126.0 no
C2 C3 H31 126.0 no
N1 C4 C5 109.1(2) yes
N1 C4 C6 109.5(2) yes
C5 C4 C6 112.5(3) yes
N1 C4 C7 109.2(2) yes
C5 C4 C7 108.3(3) yes
C6 C4 C7 108.1(3) yes
C4 C5 H51 109.5 no
C4 C5 H52 109.5 no
H51 C5 H52 109.5 no
C4 C5 H53 109.4 no
H51 C5 H53 109.5 no
H52 C5 H53 109.5 no
C4 C6 H61 109.5 no
C4 C6 H62 109.4 no
H61 C6 H62 109.5 no
C4 C6 H63 109.5 no
H61 C6 H63 109.5 no
H62 C6 H63 109.5 no
C4 C7 H71 109.5 no
C4 C7 H72 109.4 no
H71 C7 H72 109.5 no
C4 C7 H73 109.5 no
H71 C7 H73 109.5 no
H72 C7 H73 109.5 no
N3 C8 Fe1 135.69(19) yes
N3 C8 N4 105.0(2) yes
Fe1 C8 N4 118.15(18) yes
N3 C9 C10 107.2(2) yes
N3 C9 H91 126.4 no
C10 C9 H91 126.4 no
N4 C10 C9 108.2(2) yes
N4 C10 H101 125.9 no
C9 C10 H101 125.9 no
N3 C11 C12 108.7(2) yes
N3 C11 C13 109.9(2) yes
C12 C11 C13 111.6(2) yes
N3 C11 C14 109.8(2) yes
C12 C11 C14 108.2(2) yes
C13 C11 C14 108.7(2) yes
C11 C12 H121 109.5 no
C11 C12 H122 109.5 no
H121 C12 H122 109.5 no
C11 C12 H123 109.5 no
H121 C12 H123 109.5 no
H122 C12 H123 109.5 no
C11 C13 H131 109.5 no
C11 C13 H132 109.5 no
H131 C13 H132 109.5 no
C11 C13 H133 109.5 no
H131 C13 H133 109.5 no
H132 C13 H133 109.5 no
C11 C14 H141 109.5 no
C11 C14 H142 109.5 no
H141 C14 H142 109.5 no
C11 C14 H143 109.5 no
H141 C14 H143 109.5 no
H142 C14 H143 109.5 no
C16 C15 C20 115.8(2) yes
C16 C15 B1 121.6(2) yes
C20 C15 B1 122.6(2) yes
C15 C16 C17 122.5(3) yes
C15 C16 H161 118.7 no
C17 C16 H161 118.8 no
C16 C17 C18 119.7(3) yes
C16 C17 H171 120.1 no
C18 C17 H171 120.1 no
C17 C18 C19 119.4(3) yes
C17 C18 H181 120.3 no
C19 C18 H181 120.3 no
C18 C19 C20 120.2(3) yes
C18 C19 H191 119.9 no
C20 C19 H191 119.9 no
C15 C20 C19 122.4(3) yes
C15 C20 H201 118.8 no
C19 C20 H201 118.8 no
C22 C21 C26 115.6(3) yes
C22 C21 B1 122.0(2) yes
C26 C21 B1 122.1(2) yes
C21 C22 C23 121.9(3) yes
C21 C22 H221 119.0 no
C23 C22 H221 119.1 no
C22 C23 C24 120.8(3) yes
C22 C23 H231 119.6 no
C24 C23 H231 119.6 no
C23 C24 C25 119.2(3) yes
C23 C24 H241 120.4 no
C25 C24 H241 120.4 no
C24 C25 C26 119.6(3) yes
C24 C25 H251 120.2 no
C26 C25 H251 120.2 no
C21 C26 C25 122.9(3) yes
C21 C26 H261 118.6 no
C25 C26 H261 118.6 no
O1 C27 Fe1 178.6(3) yes
O2 C28 Fe1 177.2(2) yes
O3 C29 Fe1 165.0(3) yes
N5 C30 C31 114.1(3) yes
N5 C30 H301 108.3 no
C31 C30 H301 108.3 no
N5 C30 H302 108.3 no
C31 C30 H302 108.3 no
H301 C30 H302 109.5 no
C30 C31 O4 109.2(3) yes
C30 C31 H311 109.5 no
O4 C31 H311 109.5 no
C30 C31 H312 109.6 no
O4 C31 H312 109.6 no
H311 C31 H312 109.5 no
O4 C32 C33 109.6(3) yes
O4 C32 H321 109.4 no
C33 C32 H321 109.4 no
O4 C32 H322 109.5 no
C33 C32 H322 109.5 no
H321 C32 H322 109.5 no
C32 C33 O5 109.5(3) yes
C32 C33 H331 109.5 no
O5 C33 H331 109.5 no
C32 C33 H332 109.5 no
O5 C33 H332 109.5 no
H331 C33 H332 109.5 no
O5 C34 C35 109.5(3) yes
O5 C34 H341 109.5 no
C35 C34 H341 109.4 no
O5 C34 H342 109.5 no
C35 C34 H342 109.5 no
H341 C34 H342 109.5 no
C34 C35 N6 113.8(3) yes
C34 C35 H351 108.4 no
N6 C35 H351 108.4 no
C34 C35 H352 108.4 no
N6 C35 H352 108.4 no
H351 C35 H352 109.5 no
N5 C36 C37 113.9(3) yes
N5 C36 H361 108.3 no
C37 C36 H361 108.4 no
N5 C36 H362 108.4 no
C37 C36 H362 108.4 no
H361 C36 H362 109.5 no
C36 C37 O6 109.9(3) yes
C36 C37 H371 109.3 no
O6 C37 H371 109.4 no
C36 C37 H372 109.4 no
O6 C37 H372 109.4 no
H371 C37 H372 109.5 no
O6 C38 C39 109.6(2) yes
O6 C38 H381 109.5 no
C39 C38 H381 109.4 no
O6 C38 H382 109.4 no
C39 C38 H382 109.4 no
H381 C38 H382 109.5 no
C38 C39 O7 109.6(2) yes
C38 C39 H391 109.5 no
O7 C39 H391 109.5 no
C38 C39 H392 109.4 no
O7 C39 H392 109.4 no
H391 C39 H392 109.5 no
O7 C40 C41 109.5(3) yes
O7 C40 H401 109.5 no
C41 C40 H401 109.5 no
O7 C40 H402 109.5 no
C41 C40 H402 109.5 no
H401 C40 H402 109.5 no
C40 C41 N6 115.0(3) yes
C40 C41 H411 108.1 no
N6 C41 H411 108.1 no
C40 C41 H412 108.1 no
N6 C41 H412 108.1 no
H411 C41 H412 109.5 no
N5 C42 C43 114.6(3) yes
N5 C42 H421 108.2 no
C43 C42 H421 108.1 no
N5 C42 H422 108.2 no
C43 C42 H422 108.2 no
H421 C42 H422 109.5 no
C42 C43 O8 109.1(2) yes
C42 C43 H431 109.5 no
O8 C43 H431 109.5 no
C42 C43 H432 109.6 no
O8 C43 H432 109.6 no
H431 C43 H432 109.5 no
O8 C44 C45 109.1(2) yes
O8 C44 H441 109.6 no
C45 C44 H441 109.5 no
O8 C44 H442 109.6 no
C45 C44 H442 109.6 no
H441 C44 H442 109.5 no
C44 C45 O9 108.8(2) yes
C44 C45 H451 109.7 no
O9 C45 H451 109.7 no
C44 C45 H452 109.6 no
O9 C45 H452 109.6 no
H451 C45 H452 109.5 no
O9 C46 C47 109.1(2) yes
O9 C46 H461 109.6 no
C47 C46 H461 109.5 no
O9 C46 H462 109.6 no
C47 C46 H462 109.6 no
H461 C46 H462 109.5 no
C46 C47 N6 114.4(2) yes
C46 C47 H471 108.3 no
N6 C47 H471 108.3 no
C46 C47 H472 108.2 no
N6 C47 H472 108.2 no
H471 C47 H472 109.5 no
O10 C48 C49 111.3(5) yes
O10 C48 H481 109.2 no
C49 C48 H481 109.1 no
O10 C48 H482 108.9 no
C49 C48 H482 108.9 no
H481 C48 H482 109.5 no
C48 C49 C50 99.8(4) yes
C48 C49 H491 111.7 no
C50 C49 H491 111.8 no
C48 C49 H492 111.9 no
C50 C49 H492 111.8 no
H491 C49 H492 109.5 no
C49 C50 C51 99.6(4) yes
C49 C50 H501 111.9 no
C51 C50 H501 111.9 no
C49 C50 H502 111.8 no
C51 C50 H502 111.9 no
H501 C50 H502 109.5 no
C50 C51 O10 111.0(5) yes
C50 C51 H511 109.0 no
O10 C51 H511 109.1 no
C50 C51 H512 109.1 no
O10 C51 H512 109.1 no
H511 C51 H512 109.5 no
C15 B1 C21 110.6(2) yes
C15 B1 N4 108.0(2) yes
C21 B1 N4 112.3(2) yes
C15 B1 N2 108.6(2) yes
C21 B1 N2 112.2(2) yes
N4 B1 N2 104.9(2) yes

loop_
_geom_bond_atom_site_label_1
_geom_bond_atom_site_label_2
_geom_bond_distance
_geom_bond_publ_flag
Fe1 C1 2.020(3) yes
Fe1 C8 2.026(3) yes
Fe1 C27 1.742(3) yes
Fe1 C28 1.738(3) yes
Fe1 C29 1.757(3) yes
O1 C27 1.170(4) yes
O2 C28 1.175(3) yes
O3 C29 1.179(3) yes
O4 C31 1.433(4) yes
O4 C32 1.423(4) yes
O5 C33 1.420(4) yes
O5 C34 1.421(4) yes
O6 C37 1.421(4) yes
O6 C38 1.423(3) yes
O7 C39 1.421(4) yes
O7 C40 1.424(3) yes
O8 C43 1.422(3) yes
O8 C44 1.426(4) yes
O9 C45 1.424(3) yes
O9 C46 1.430(3) yes
O10 C48 1.365(5) yes
O10 C51 1.418(5) yes
N1 C1 1.383(3) yes
N1 C2 1.387(4) yes
N1 C4 1.499(3) yes
N2 C1 1.363(3) yes
N2 C3 1.385(3) yes
N2 B1 1.571(4) yes
N3 C8 1.380(3) yes
N3 C9 1.389(3) yes
N3 C11 1.504(3) yes
N4 C8 1.365(3) yes
N4 C10 1.377(3) yes
N4 B1 1.571(4) yes
N5 C30 1.473(4) yes
N5 C36 1.469(4) yes
N5 C42 1.473(4) yes
N6 C35 1.466(4) yes
N6 C41 1.465(4) yes
N6 C47 1.474(4) yes
C2 C3 1.339(4) yes
C2 H21 0.950 no
C3 H31 0.950 no
C4 C5 1.520(4) yes
C4 C6 1.528(4) yes
C4 C7 1.533(4) yes
C5 H51 0.950 no
C5 H52 0.950 no
C5 H53 0.950 no
C6 H61 0.950 no
C6 H62 0.950 no
C6 H63 0.950 no
C7 H71 0.950 no
C7 H72 0.950 no
C7 H73 0.950 no
C9 C10 1.336(4) yes
C9 H91 0.950 no
C10 H101 0.950 no
C11 C12 1.531(4) yes
C11 C13 1.526(4) yes
C11 C14 1.528(4) yes
C12 H121 0.950 no
C12 H122 0.950 no
C12 H123 0.950 no
C13 H131 0.950 no
C13 H132 0.950 no
C13 H133 0.950 no
C14 H141 0.950 no
C14 H142 0.950 no
C14 H143 0.950 no
C15 C16 1.403(4) yes
C15 C20 1.392(4) yes
C15 B1 1.644(4) yes
C16 C17 1.382(4) yes
C16 H161 0.950 no
C17 C18 1.390(4) yes
C17 H171 0.950 no
C18 C19 1.372(4) yes
C18 H181 0.950 no
C19 C20 1.390(4) yes
C19 H191 0.950 no
C20 H201 0.950 no
C21 C22 1.394(4) yes
C21 C26 1.401(4) yes
C21 B1 1.612(4) yes
C22 C23 1.393(4) yes
C22 H221 0.950 no
C23 C24 1.370(4) yes
C23 H231 0.950 no
C24 C25 1.382(5) yes
C24 H241 0.950 no
C25 C26 1.387(4) yes
C25 H251 0.950 no
C26 H261 0.950 no
C30 C31 1.500(5) yes
C30 H301 0.950 no
C30 H302 0.950 no
C31 H311 0.950 no
C31 H312 0.950 no
C32 C33 1.492(5) yes
C32 H321 0.950 no
C32 H322 0.950 no
C33 H331 0.950 no
C33 H332 0.950 no
C34 C35 1.499(5) yes
C34 H341 0.950 no
C34 H342 0.950 no
C35 H351 0.950 no
C35 H352 0.950 no
C36 C37 1.502(4) yes
C36 H361 0.950 no
C36 H362 0.950 no
C37 H371 0.950 no
C37 H372 0.950 no
C38 C39 1.491(4) yes
C38 H381 0.950 no
C38 H382 0.950 no
C39 H391 0.950 no
C39 H392 0.950 no
C40 C41 1.502(5) yes
C40 H401 0.950 no
C40 H402 0.950 no
C41 H411 0.950 no
C41 H412 0.950 no
C42 C43 1.509(5) yes
C42 H421 0.950 no
C42 H422 0.950 no
C43 H431 0.950 no
C43 H432 0.950 no
C44 C45 1.490(4) yes
C44 H441 0.950 no
C44 H442 0.950 no
C45 H451 0.950 no
C45 H452 0.950 no
C46 C47 1.508(4) yes
C46 H461 0.950 no
C46 H462 0.950 no
C47 H471 0.950 no
C47 H472 0.950 no
C48 C49 1.529(7) yes
C48 H481 0.950 no
C48 H482 0.950 no
C49 C50 1.577(7) yes
C49 H491 0.950 no
C49 H492 0.950 no
C50 C51 1.472(7) yes
C50 H501 0.950 no
C50 H502 0.950 no
C51 H511 0.950 no
C51 H512 0.950 no

loop_
_geom_torsion_atom_site_label_1
_geom_torsion_atom_site_label_2
_geom_torsion_atom_site_label_3
_geom_torsion_atom_site_label_4
_geom_torsion
_geom_torsion_publ_flag
C8 Fe1 C1 N1 -135.2(3) no
C8 Fe1 C1 N2 51.6(2) no
C27 Fe1 C1 N1 78.7(3) no
C27 Fe1 C1 N2 -94.5(2) no
C28 Fe1 C1 N1 160.4(3) no
C28 Fe1 C1 N2 -12.8(4) no
C29 Fe1 C1 N1 -21.5(4) no
C29 Fe1 C1 N2 165.4(2) no
C1 Fe1 C8 N3 141.1(3) no
C1 Fe1 C8 N4 -53.5(2) no
C27 Fe1 C8 N3 -145.9(3) no
C27 Fe1 C8 N4 19.6(4) no
C28 Fe1 C8 N3 -70.8(3) no
C28 Fe1 C8 N4 94.6(2) no
C29 Fe1 C8 N3 29.5(3) no
C29 Fe1 C8 N4 -165.1(2) no
O8 K1 O7 C40 120.3(2) no
O9 K1 O7 C39 -162.18(18) no
O9 K1 O7 C40 61.7(2) no
N5 K1 O7 C39 -31.7(2) no
N5 K1 O7 C40 -167.7(2) no
N6 K1 O7 C39 148.5(2) no
N6 K1 O7 C40 12.4(2) no
O4 K1 O8 C43 -28.2(2) no
O4 K1 O8 C44 101.06(17) no
O5 K1 O8 C43 -83.5(2) no
O5 K1 O8 C44 45.7(2) no
O6 K1 O8 C43 68.2(2) no
O6 K1 O8 C44 -162.60(17) no
O7 K1 O8 C43 129.17(19) no
O7 K1 O8 C44 -101.62(18) no
O9 K1 O8 C43 -151.0(2) no
O9 K1 O8 C44 -21.77(16) no
N5 K1 O8 C43 19.85(19) no
N5 K1 O8 C44 149.06(19) no
N6 K1 O8 C43 -159.88(19) no
N6 K1 O8 C44 -30.67(19) no
O4 K1 O9 C45 -92.88(19) no
O4 K1 O9 C46 120.77(19) no
O5 K1 O9 C45 -153.62(18) no
O5 K1 O9 C46 60.0(2) no
O6 K1 O9 C45 57.2(2) no
O6 K1 O9 C46 -89.2(2) no
O7 K1 O9 C45 109.75(19) no
O7 K1 O9 C46 -36.60(19) no
O8 K1 O9 C45 -11.96(18) no
O8 K1 O9 C46 -158.3(2) no
N5 K1 O9 C45 -21.2(2) no
N5 K1 O9 C46 -167.51(18) no
N6 K1 O9 C45 159.1(2) no
N6 K1 O9 C46 12.72(18) no
O4 K1 N5 C30 15.0(2) no
O4 K1 N5 C36 -105.0(2) no
O4 K1 N5 C42 135.4(2) no
O5 K1 N5 C30 24.6(3) no
O5 K1 N5 C36 -95.5(2) no
O5 K1 N5 C42 144.91(19) no
O6 K1 N5 C30 129.7(2) no
O6 K1 N5 C36 9.7(2) no
O6 K1 N5 C42 -110.0(2) no
O7 K1 N5 C30 141.4(2) no
O7 K1 N5 C36 21.4(3) no
O7 K1 N5 C42 -98.2(2) no
O8 K1 N5 C30 -107.4(2) no
O8 K1 N5 C36 132.6(2) no
O8 K1 N5 C42 12.94(19) no
O9 K1 N5 C30 -98.4(2) no
O9 K1 N5 C36 141.6(2) no
O9 K1 N5 C42 22.0(2) no
O4 K1 N6 C35 23.9(3) no
O4 K1 N6 C41 144.6(2) no
O4 K1 N6 C47 -95.75(18) no
O5 K1 N6 C35 14.0(2) no
O5 K1 N6 C41 134.6(2) no
O5 K1 N6 C47 -105.67(19) no
O6 K1 N6 C35 -91.0(2) no
O6 K1 N6 C41 29.7(2) no
O6 K1 N6 C47 149.35(17) no
O7 K1 N6 C35 -102.6(2) no
O7 K1 N6 C41 18.1(2) no
O7 K1 N6 C47 137.75(19) no
O8 K1 N6 C35 146.0(2) no
O8 K1 N6 C41 -93.3(2) no
O8 K1 N6 C47 26.4(2) no
O9 K1 N6 C35 137.2(2) no
O9 K1 N6 C41 -102.1(2) no
O9 K1 N6 C47 17.57(16) no
N5 K1 O5 C33 -25.4(3) no
N5 K1 O5 C34 -162.0(2) no
N6 K1 O5 C33 154.3(2) no
N6 K1 O5 C34 17.7(2) no
O4 K1 O6 C37 75.22(18) no
O4 K1 O6 C38 -153.25(19) no
O5 K1 O6 C37 134.26(18) no
O5 K1 O4 C31 -153.9(3) no
O5 K1 O4 C32 -18.2(2) no
O6 K1 O4 C31 -36.3(2) no
O6 K1 O4 C32 99.4(2) no
O7 K1 O4 C31 -87.7(2) no
O7 K1 O4 C32 47.9(3) no
O8 K1 O4 C31 65.0(2) no
O8 K1 O4 C32 -159.4(2) no
O9 K1 O4 C31 124.2(2) no
O9 K1 O4 C32 -100.1(2) no
N5 K1 O4 C31 16.6(2) no
N5 K1 O4 C32 152.3(2) no
N6 K1 O4 C31 -163.8(2) no
N6 K1 O4 C32 -28.1(3) no
O4 K1 O5 C33 -15.8(2) no
O4 K1 O5 C34 -152.4(3) no
O6 K1 O5 C33 -95.5(2) no
O6 K1 O5 C34 127.9(2) no
O7 K1 O5 C33 -154.5(2) no
O7 K1 O5 C34 69.0(2) no
O8 K1 O5 C33 53.2(3) no
O8 K1 O5 C34 -83.4(2) no
O9 K1 O5 C33 106.8(2) no
O9 K1 O5 C34 -29.8(2) no
N5 K1 O6 C38 154.4(2) no
N6 K1 O6 C37 -157.02(17) no
N6 K1 O6 C38 -25.5(2) no
O4 K1 O7 C39 44.5(2) no
O4 K1 O7 C40 -91.6(2) no
O5 K1 O7 C39 97.41(18) no
O5 K1 O7 C40 -38.7(2) no
O5 K1 O6 C38 -94.21(19) no
O7 K1 O6 C37 -145.4(2) no
O7 K1 O6 C38 -13.83(18) no
O8 K1 O6 C37 -25.29(18) no
O8 K1 O6 C38 106.25(19) no
O9 K1 O6 C37 -79.9(2) no
O9 K1 O6 C38 51.6(2) no
N5 K1 O6 C37 22.91(17) no
O6 K1 O7 C39 -19.80(17) no
O6 K1 O7 C40 -155.9(3) no
O8 K1 O7 C39 -103.64(18) no
C31 O4 C32 C33 -172.0(3) no
K1 O4 C31 C30 -46.1(4) no
C32 O4 C31 C30 177.6(3) no
K1 O4 C32 C33 49.5(3) no
K1 O5 C33 C32 47.1(3) no
C34 O5 C33 C32 -173.2(3) no
K1 O5 C34 C35 -47.0(4) no
C33 O5 C34 C35 175.1(3) no
K1 O6 C37 C36 -54.0(3) no
C38 O6 C37 C36 172.2(3) no
K1 O6 C38 C39 44.6(3) no
C37 O6 C38 C39 177.9(3) no
K1 O7 C39 C38 50.7(3) no
C40 O7 C39 C38 -169.6(3) no
K1 O7 C40 C41 -40.9(4) no
C39 O7 C40 C41 -177.9(3) no
K1 O8 C43 C42 -50.4(3) no
C44 O8 C43 C42 179.5(2) no
K1 O8 C44 C45 52.4(2) no
C43 O8 C44 C45 -176.1(2) no
K1 O9 C45 C44 42.8(3) no
C46 O9 C45 C44 -167.7(3) no
C45 O9 C46 C47 170.6(3) no
K1 O9 C46 C47 -40.8(3) no
C48 O10 C51 C50 -18.3(5) no
C51 O10 C48 C49 -5.1(6) no
C4 N1 C1 N2 -172.6(3) no
C4 N1 C2 C3 173.4(3) no
C1 N1 C4 C5 57.5(4) no
C1 N1 C2 C3 -0.5(4) no
C2 N1 C1 N2 1.0(3) no
C4 N1 C1 Fe1 13.6(5) no
C2 N1 C4 C6 121.1(3) no
C2 N1 C4 C7 2.9(4) no
C1 N1 C4 C7 175.7(3) no
C2 N1 C4 C5 -115.4(3) no
C1 N1 C4 C6 -66.1(4) no
C2 N1 C1 Fe1 -172.8(3) no
C3 N2 C1 Fe1 174.0(2) no
C3 N2 C1 N1 -1.2(3) no
C1 N2 C3 C2 0.9(4) no
B1 N2 C3 C2 -174.7(3) no
B1 N2 C1 N1 174.4(3) no
C1 N2 B1 C15 -158.0(3) no
C1 N2 B1 C21 79.4(3) no
C1 N2 B1 N4 -42.8(4) no
C3 N2 B1 C15 16.9(4) no
C3 N2 B1 C21 -105.7(3) no
B1 N2 C1 Fe1 -10.5(4) no
C3 N2 B1 N4 132.1(3) no
C11 N3 C8 Fe1 -23.0(5) no
C9 N3 C8 Fe1 164.5(2) no
C9 N3 C8 N4 -2.3(3) no
C11 N3 C9 C10 -171.3(3) no
C8 N3 C11 C14 -170.1(3) no
C9 N3 C11 C12 119.7(3) no
C9 N3 C11 C13 -117.9(3) no
C9 N3 C11 C14 1.6(4) no
C8 N3 C9 C10 1.7(3) no
C8 N3 C11 C12 -51.9(4) no
C11 N3 C8 N4 170.3(3) no
C8 N3 C11 C13 70.4(3) no
C10 N4 C8 Fe1 -167.5(2) no
C10 N4 C8 N3 2.1(3) no
C8 N4 B1 N2 40.5(4) no
C8 N4 B1 C15 156.2(3) no
C8 N4 B1 C21 -81.6(3) no
B1 N4 C8 Fe1 14.2(4) no
B1 N4 C8 N3 -176.3(3) no
C8 N4 C10 C9 -1.1(3) no
B1 N4 C10 C9 177.3(3) no
C10 N4 B1 C21 100.3(3) no
C10 N4 B1 N2 -137.7(3) no
C10 N4 B1 C15 -22.0(4) no
K1 N5 C36 C37 -41.0(3) no
C36 N5 C30 C31 73.4(4) no
C42 N5 C30 C31 -165.1(3) no
K1 N5 C42 C43 -45.2(3) no
K1 N5 C30 C31 -45.9(3) no
C36 N5 C42 C43 -164.2(3) no
C42 N5 C36 C37 77.7(3) no
C30 N5 C36 C37 -160.6(3) no
C30 N5 C42 C43 74.4(3) no
C41 N6 C35 C34 -163.5(3) no
K1 N6 C35 C34 -44.1(3) no
C35 N6 C41 C40 71.7(3) no
C35 N6 C47 C46 -167.0(3) no
C41 N6 C47 C46 71.4(3) no
K1 N6 C47 C46 -47.1(3) no
C47 N6 C35 C34 75.0(3) no
K1 N6 C41 C40 -48.6(3) no
C47 N6 C41 C40 -167.3(3) no
N1 C2 C3 N2 -0.2(4) no
N3 C9 C10 N4 -0.3(3) no
C16 C15 B1 N4 -57.1(3) no
C16 C15 B1 N2 56.2(3) no
B1 C15 C16 C17 -179.0(3) no
C16 C15 C20 C19 -0.6(4) no
B1 C15 C20 C19 179.6(3) no
C20 C15 B1 C21 -0.5(4) no
C20 C15 B1 N4 122.8(3) no
C16 C15 B1 C21 179.7(2) no
C20 C15 B1 N2 -124.0(3) no
C20 C15 C16 C17 1.1(4) no
C15 C16 C17 C18 -0.5(5) no
C16 C17 C18 C19 -0.7(5) no
C17 C18 C19 C20 1.3(5) no
C18 C19 C20 C15 -0.6(5) no
B1 C21 C26 C25 -175.2(3) no
C22 C21 B1 N2 42.4(3) no
C26 C21 B1 N4 -26.9(3) no
C26 C21 B1 C15 93.9(3) no
C22 C21 C26 C25 -1.9(4) no
C26 C21 B1 N2 -144.8(2) no
C22 C21 B1 N4 160.3(2) no
C22 C21 B1 C15 -79.1(3) no
C26 C21 C22 C23 0.9(4) no
B1 C21 C22 C23 174.2(3) no
C21 C22 C23 C24 0.9(5) no
C22 C23 C24 C25 -1.6(5) no
C23 C24 C25 C26 0.6(4) no
C24 C25 C26 C21 1.2(4) no
N5 C30 C31 O4 62.9(4) no
O4 C32 C33 O5 -65.0(4) no
O5 C34 C35 N6 61.9(4) no
N5 C36 C37 O6 66.1(4) no
O6 C38 C39 O7 -63.8(3) no
O7 C40 C41 N6 61.7(4) no
N5 C42 C43 O8 66.8(3) no
O8 C44 C45 O9 -62.8(3) no
O9 C46 C47 N6 59.6(4) no
O10 C48 C49 C50 23.9(6) no
C48 C49 C50 C51 -31.4(5) no
C49 C50 C51 O10 32.1(5) no
